data_2004385
loop_
_publ_author_name
'Blake, A. J.'
'Gould, R. O.'
'Parsons, S.'
'Radek, C.'
'Schr\"oder, M.'

_publ_section_title
;
 Potassium Dibenzo-18-crown-6 Triiodide
;
_journal_issue 1
_journal_name_full 'Acta Crystallographica Section C'
_journal_page_first 24
_journal_page_last 27
_journal_paper_doi 10.1107/S0108270195010626
_journal_volume 52
_journal_year 1996
_chemical_formula_structural 'C20 H24 K O6 +, I3 -'
_chemical_formula_sum 'C20 H24 I3 K O6'
_chemical_formula_weight 780.19
_chemical_name_common 'Potassium-dibenzo[18]crown-6 triiodide'
_chemical_name_systematic
;
 [(dibenzo[b,k][1,4,7,10,13,16]hexaoxa-cyclooctadeca-2,11-diene)potassium]
 triiodide
;
_space_group_IT_number 14
_symmetry_cell_setting monoclinic
_symmetry_space_group_name_Hall '-P 2yn'
_symmetry_space_group_name_H-M 'P 1 21/n 1'
_audit_creation_method SHELXL
_cell_angle_alpha 90.00
_cell_angle_beta 99.501(14)
_cell_angle_gamma 90.00
_cell_formula_units_Z 4
_cell_length_a 9.7749(14)
_cell_length_b 16.821(3)
_cell_length_c 15.293(2)
_cell_measurement_reflns_used 84
_cell_measurement_temperature 150.0(2)
_cell_measurement_theta_max 16
_cell_measurement_theta_min 15
_cell_volume 2480.0(7)
_computing_cell_refinement DIF4
_computing_data_collection 'DIF4 (Stoe & Cie, 1990a)'
_computing_data_reduction 'REDU4 (Stoe & Cie, 1990b)'
_computing_molecular_graphics 'SHELXTL/PC (Sheldrick, 1992)'
_computing_publication_material SHELXL93
_computing_structure_refinement 'SHELXL93 (Sheldrick, 1993)'
_computing_structure_solution 'SHELXS86 (Sheldrick, 1990)'
_diffrn_ambient_temperature 150.0(2)
_diffrn_measurement_device 'Stoe Stadi-4 four-circle'
_diffrn_measurement_method \w-2\q
_diffrn_radiation_monochromator graphite
_diffrn_radiation_source 'fine-focus sealed tube'
_diffrn_radiation_type MoK\a
_diffrn_radiation_wavelength 0.71073
_diffrn_reflns_av_R_equivalents 0.0747
_diffrn_reflns_av_sigmaI/netI 0.0536
_diffrn_reflns_limit_h_max 11
_diffrn_reflns_limit_h_min -11
_diffrn_reflns_limit_k_max 19
_diffrn_reflns_limit_k_min -5
_diffrn_reflns_limit_l_max 18
_diffrn_reflns_limit_l_min 0
_diffrn_reflns_number 5958
_diffrn_reflns_theta_max 25.04
_diffrn_reflns_theta_min 2.61
_diffrn_standards_decay_% .0
_diffrn_standards_interval_time 60
_diffrn_standards_number 3
_exptl_absorpt_coefficient_mu 3.981
_exptl_absorpt_correction_T_max 0.094
_exptl_absorpt_correction_T_min 0.068
_exptl_absorpt_correction_type '\y scans'
_exptl_crystal_colour red
_exptl_crystal_density_diffrn 2.090
_exptl_crystal_density_meas ?
_exptl_crystal_description block
_exptl_crystal_F_000 1480
_exptl_crystal_size_max 0.58
_exptl_crystal_size_mid 0.39
_exptl_crystal_size_min 0.39
_refine_diff_density_max 0.98
_refine_diff_density_min -1.91
_refine_ls_extinction_coef 0.0026(3)
_refine_ls_extinction_method 'SHELXL93 (Sheldrick, 1993)'
_refine_ls_goodness_of_fit_all 1.046
_refine_ls_goodness_of_fit_obs 1.084
_refine_ls_matrix_type full
_refine_ls_number_parameters 272
_refine_ls_number_reflns 4350
_refine_ls_number_restraints 0
_refine_ls_restrained_S_all 1.088
_refine_ls_restrained_S_obs 1.084
_refine_ls_R_factor_all 0.0543
_refine_ls_R_factor_obs 0.0419
_refine_ls_shift/esd_max -0.16
_refine_ls_shift/esd_mean 0.006
_refine_ls_structure_factor_coef Fsqd
_refine_ls_weighting_scheme
;
calc w = 1/[\s^2^(F~o~^2^) + (0.073P)^2^ + 1.47P]
where P = (F~o~^2^ + 2F~c~^2^)/3
;
_refine_ls_wR_factor_all 0.1159
_refine_ls_wR_factor_obs 0.1056
_reflns_number_observed 3687
_reflns_number_total 4362
_reflns_observed_criterion >2sigma(I)
_cod_data_source_file ha1143.cif
_cod_data_source_block kolumb
_cod_depositor_comments
;
The following automatic conversions were performed:

'_exptl_crystal_density_meas' value 'not measured' was changed to '?'
- the value is perceived as not measured.

Automatic conversion script
Id: cif_fix_values 3008 2015-01-20 13:52:24Z robertas 
;
_cod_original_sg_symbol_H-M 'P 21/n'
_cod_database_code 2004385
_cod_database_fobs_code 2004385

loop_
_symmetry_equiv_pos_as_xyz
'x, y, z'
'-x+1/2, y+1/2, -z+1/2'
'-x, -y, -z'
'x-1/2, -y-1/2, z-1/2'

loop_
_atom_site_aniso_label
_atom_site_aniso_U_11
_atom_site_aniso_U_22
_atom_site_aniso_U_33
_atom_site_aniso_U_12
_atom_site_aniso_U_13
_atom_site_aniso_U_23
I1 0.0570(3) 0.0458(3) 0.0473(3) 0.0083(2) 0.0067(2) -0.0054(2)
I2 0.0283(2) 0.0309(2) 0.0496(3) 0.00045(14) -0.0083(2) -0.0025(2)
I3 0.0385(2) 0.0426(3) 0.0409(2) -0.0056(2) -0.0047(2) -0.0049(2)
K 0.0274(5) 0.0291(6) 0.0240(5) 0.0030(4) 0.0055(4) 0.0037(4)
O1 0.025(2) 0.029(2) 0.029(2) 0.0028(15) 0.0059(14) 0.002(2)
C2 0.022(2) 0.041(3) 0.021(2) -0.002(2) 0.004(2) -0.008(2)
C3 0.024(3) 0.057(4) 0.027(3) -0.002(2) 0.004(2) -0.004(3)
C4 0.024(3) 0.069(4) 0.026(3) -0.008(3) 0.006(2) -0.005(3)
C5 0.037(3) 0.057(4) 0.028(3) -0.019(3) 0.013(2) -0.007(3)
C6 0.043(3) 0.037(3) 0.022(2) -0.008(2) 0.004(2) -0.008(2)
C7 0.025(2) 0.029(3) 0.019(2) -0.004(2) 0.005(2) -0.005(2)
O8 0.026(2) 0.031(2) 0.024(2) 0.0016(15) 0.0069(14) 0.0018(15)
C9 0.033(3) 0.033(3) 0.023(2) 0.005(2) 0.004(2) 0.003(2)
C10 0.035(3) 0.038(3) 0.022(2) 0.005(2) 0.004(2) 0.005(2)
O11 0.029(2) 0.036(2) 0.022(2) 0.005(2) 0.0049(14) -0.001(2)
C12 0.025(2) 0.042(3) 0.027(3) 0.008(2) 0.003(2) -0.001(2)
C13 0.032(3) 0.035(3) 0.027(3) 0.007(2) 0.007(2) -0.002(2)
O14 0.031(2) 0.041(2) 0.022(2) 0.005(2) 0.0047(14) 0.002(2)
C15 0.027(2) 0.040(3) 0.018(2) -0.013(2) 0.006(2) -0.006(2)
C16 0.035(3) 0.044(3) 0.026(3) -0.008(3) 0.008(2) -0.009(2)
C17 0.042(3) 0.059(4) 0.021(3) -0.016(3) 0.012(2) -0.014(3)
C18 0.048(3) 0.053(4) 0.022(3) -0.024(3) 0.005(2) -0.006(3)
C19 0.042(3) 0.048(4) 0.023(3) -0.023(3) 0.000(2) 0.001(2)
C20 0.028(3) 0.036(3) 0.027(3) -0.010(2) 0.006(2) -0.002(2)
O21 0.036(2) 0.033(2) 0.026(2) -0.001(2) 0.003(2) 0.005(2)
C22 0.038(3) 0.046(4) 0.031(3) -0.001(3) 0.001(2) 0.012(3)
C23 0.036(3) 0.036(3) 0.044(3) 0.006(2) 0.006(3) 0.009(3)
O24 0.034(2) 0.032(2) 0.035(2) 0.003(2) 0.004(2) 0.005(2)
C25 0.036(3) 0.032(3) 0.044(3) 0.012(2) 0.010(2) 0.000(3)
C26 0.034(3) 0.034(3) 0.039(3) 0.014(2) 0.007(2) 0.006(3)

loop_
_atom_site_label
_atom_site_occupancy
_atom_site_fract_x
_atom_site_fract_y
_atom_site_fract_z
_atom_site_U_iso_or_equiv
_atom_site_thermal_displace_type
_atom_site_calc_flag
_atom_site_refinement_flags
_atom_site_type_symbol
I1 1 0.02148(5) 0.23358(3) 0.48950(3) 0.0502(2) Uani d . I
I2 1 -0.09192(4) 0.20386(2) 0.64824(3) 0.0379(2) Uani d . I
I3 1 -0.21122(4) 0.18356(2) 0.81430(3) 0.0420(2) Uani d . I
K 1 -0.46815(11) 0.05926(7) 0.68477(7) 0.0267(3) Uani d . K
O1 1 -0.6254(3) 0.1291(2) 0.7996(2) 0.0273(8) Uani d . O
C2 1 -0.6878(5) 0.0772(3) 0.8501(3) 0.0278(11) Uani d . C
C3 1 -0.8194(5) 0.0871(4) 0.8715(3) 0.0360(13) Uani d . C
H3 1 -0.8720(5) 0.1333(4) 0.8524(3) 0.043 Uiso calc R H
C4 1 -0.8744(5) 0.0291(4) 0.9213(3) 0.0392(14) Uani d . C
H4 1 -0.9644(5) 0.0360(4) 0.9359(3) 0.047 Uiso calc R H
C5 1 -0.7998(6) -0.0368(4) 0.9488(4) 0.0398(14) Uani d . C
H5 1 -0.8382(6) -0.0760(4) 0.9823(4) 0.048 Uiso calc R H
C6 1 -0.6660(6) -0.0478(4) 0.9281(3) 0.0340(12) Uani d . C
H6 1 -0.6137(6) -0.0939(4) 0.9478(3) 0.041 Uiso calc R H
C7 1 -0.6119(5) 0.0089(3) 0.8791(3) 0.0242(10) Uani d . C
O8 1 -0.4821(3) 0.0032(2) 0.8534(2) 0.0268(8) Uani d . O
C9 1 -0.4069(5) -0.0680(3) 0.8755(3) 0.0296(11) Uani d . C
H9A 1 -0.4587(5) -0.1138(3) 0.8458(3) 0.035 Uiso calc R H
H9B 1 -0.3936(5) -0.0769(3) 0.9403(3) 0.035 Uiso calc R H
C10 1 -0.2694(6) -0.0608(4) 0.8457(3) 0.0318(12) Uani d . C
H10A 1 -0.2232(6) -0.0109(4) 0.8690(3) 0.038 Uiso calc R H
H10B 1 -0.2093(6) -0.1060(4) 0.8687(3) 0.038 Uiso calc R H
O11 1 -0.2899(4) -0.0603(2) 0.7508(2) 0.0292(8) Uani d . O
C12 1 -0.1596(5) -0.0498(4) 0.7207(3) 0.0316(12) Uani d . C
H12A 1 -0.0933(5) -0.0913(4) 0.7468(3) 0.038 Uiso calc R H
H12B 1 -0.1200(5) 0.0028(4) 0.7396(3) 0.038 Uiso calc R H
C13 1 -0.1833(5) -0.0557(3) 0.6208(3) 0.0310(12) Uani d . C
H13A 1 -0.0940(5) -0.0512(3) 0.5986(3) 0.037 Uiso calc R H
H13B 1 -0.2258(5) -0.1076(3) 0.6016(3) 0.037 Uiso calc R H
O14 1 -0.2745(4) 0.0082(2) 0.5861(2) 0.0314(8) Uani d . O
C15 1 -0.2788(5) 0.0265(3) 0.4987(3) 0.0280(11) Uani d . C
C16 1 -0.2085(6) -0.0134(4) 0.4403(4) 0.0348(13) Uani d . C
H16 1 -0.1538(6) -0.0587(4) 0.4595(4) 0.042 Uiso calc R H
C17 1 -0.2184(6) 0.0134(4) 0.3534(4) 0.0396(14) Uani d . C
H17 1 -0.1690(6) -0.0136(4) 0.3137(4) 0.048 Uiso calc R H
C18 1 -0.2981(6) 0.0780(4) 0.3240(4) 0.0410(15) Uani d . C
H18 1 -0.3022(6) 0.0962(4) 0.2648(4) 0.049 Uiso calc R H
C19 1 -0.3728(6) 0.1169(4) 0.3807(3) 0.0385(14) Uani d . C
H19 1 -0.4322(6) 0.1599(4) 0.3593(3) 0.046 Uiso calc R H
C20 1 -0.3612(5) 0.0934(3) 0.4687(3) 0.0302(11) Uani d . C
O21 1 -0.4252(4) 0.1296(2) 0.5317(2) 0.0318(8) Uani d . O
C22 1 -0.4904(6) 0.2059(4) 0.5083(4) 0.0387(14) Uani d . C
H22A 1 -0.5825(6) 0.1979(4) 0.4714(4) 0.046 Uiso calc R H
H22B 1 -0.4326(6) 0.2376(4) 0.4738(4) 0.046 Uiso calc R H
C23 1 -0.5060(6) 0.2488(4) 0.5911(4) 0.0388(13) Uani d . C
H23A 1 -0.4135(6) 0.2578(4) 0.6274(4) 0.047 Uiso calc R H
H23B 1 -0.5497(6) 0.3013(4) 0.5763(4) 0.047 Uiso calc R H
O24 1 -0.5898(4) 0.2030(2) 0.6403(2) 0.0340(9) Uani d . O
C25 1 -0.6154(6) 0.2468(4) 0.7161(4) 0.0370(13) Uani d . C
H25A 1 -0.6631(6) 0.2973(4) 0.6972(4) 0.044 Uiso calc R H
H25B 1 -0.5266(6) 0.2594(4) 0.7549(4) 0.044 Uiso calc R H
C26 1 -0.7050(6) 0.1965(3) 0.7657(4) 0.0357(13) Uani d . C
H26A 1 -0.7331(6) 0.2274(3) 0.8149(4) 0.043 Uiso calc R H
H26B 1 -0.7897(6) 0.1794(3) 0.7254(4) 0.043 Uiso calc R H

loop_
_atom_type_symbol
_atom_type_description
_atom_type_scat_dispersion_real
_atom_type_scat_dispersion_imag
_atom_type_scat_source
C C 0.0033 0.0016 'International Tables Vol C Tables 4.2.6.8 and 6.1.1.4'
H H 0.0000 0.0000 'International Tables Vol C Tables 4.2.6.8 and 6.1.1.4'
I I -0.4742 1.8119 'International Tables Vol C Tables 4.2.6.8 and 6.1.1.4'
K K 0.2009 0.2494 'International Tables Vol C Tables 4.2.6.8 and 6.1.1.4'
O O 0.0106 0.0060 'International Tables Vol C Tables 4.2.6.8 and 6.1.1.4'

loop_
_geom_angle_atom_site_label_1
_geom_angle_atom_site_label_2
_geom_angle_atom_site_label_3
_geom_angle
_geom_angle_publ_flag
I1 I2 I3 176.55(2) y
I2 I3 K 86.18(2) y
O21 K O24 61.48(12) y
O21 K O11 117.24(11) y
O24 K O11 164.86(12) y
O21 K O14 56.23(11) y
O24 K O14 116.83(12) y
O11 K O14 61.28(11) y
O21 K O8 171.39(11) y
O24 K O8 116.55(11) y
O11 K O8 62.18(10) y
O14 K O8 123.33(11) y
O21 K O1 122.73(12) y
O24 K O1 61.27(11) y
O11 K O1 117.48(11) y
O14 K O1 169.47(12) y
O8 K O1 55.81(10) y
C2 O1 C26 116.4(4) n
C2 O1 K 115.4(3) n
C26 O1 K 115.6(3) n
O1 C2 C3 124.8(5) n
O1 C2 C7 116.1(4) n
C3 C2 C7 119.1(5) n
C2 C3 C4 119.9(6) n
C5 C4 C3 120.3(5) n
C4 C5 C6 120.6(6) n
C7 C6 C5 119.2(6) n
C6 C7 O8 123.9(5) n
C6 C7 C2 120.8(5) n
O8 C7 C2 115.3(4) n
C7 O8 C9 116.9(4) n
C7 O8 K 115.2(3) n
C9 O8 K 113.9(3) n
O8 C9 C10 108.4(4) n
O11 C10 C9 109.1(4) n
O11 C10 K 47.0(2) n
C10 O11 C12 110.0(4) n
C10 O11 K 110.6(3) n
C12 O11 K 109.6(3) n
O11 C12 C13 108.7(4) n
O11 C12 K 47.7(2) n
O14 C13 C12 107.8(4) n
C15 O14 C13 116.5(4) n
C15 O14 K 123.7(3) n
C13 O14 K 118.2(3) n
O14 C15 C16 125.6(5) n
O14 C15 C20 114.9(4) n
C16 C15 C20 119.5(5) n
C15 C16 C17 119.6(6) n
C18 C17 C16 121.1(5) n
C17 C18 C19 119.9(5) n
C18 C19 C20 120.3(6) n
O21 C20 C19 125.3(5) n
O21 C20 C15 115.2(4) n
C19 C20 C15 119.4(5) n
C20 O21 C22 116.8(4) n
C20 O21 K 124.3(3) n
C22 O21 K 118.3(3) n
O21 C22 C23 108.8(4) n
O24 C23 C22 109.6(5) n
O24 C23 K 47.2(2) n
C23 O24 C25 110.0(4) n
C23 O24 K 110.2(3) n
C25 O24 K 112.4(3) n
O24 C25 C26 108.2(5) n
O24 C25 K 45.6(2) n
C26 C25 K 81.5(3) n
O1 C26 C25 107.6(4) n

loop_
_geom_bond_atom_site_label_1
_geom_bond_atom_site_label_2
_geom_bond_distance
_geom_bond_publ_flag
I1 I2 2.8741(7) y
I2 I3 2.9838(7) y
I3 K 3.6002(13) y
K O21 2.716(4) y
K O24 2.730(4) y
K O11 2.742(4) y
K O14 2.746(4) y
K O8 2.771(3) y
K O1 2.779(4) y
O1 C2 1.373(6) n
O1 C26 1.423(6) n
C2 C3 1.389(7) n
C2 C7 1.399(8) n
C3 C4 1.398(9) n
C4 C5 1.356(9) n
C5 C6 1.408(8) n
C6 C7 1.372(7) n
C7 O8 1.392(6) n
O8 C9 1.417(6) n
C9 C10 1.493(7) n
C10 O11 1.431(6) n
O11 C12 1.435(6) n
C12 C13 1.511(7) n
C13 O14 1.441(6) n
O14 C15 1.365(6) n
C15 C16 1.387(8) n
C15 C20 1.415(8) n
C16 C17 1.392(8) n
C17 C18 1.369(9) n
C18 C19 1.387(9) n
C19 C20 1.389(7) n
C20 O21 1.375(6) n
O21 C22 1.451(7) n
C22 C23 1.487(9) n
C23 O24 1.426(7) n
O24 C25 1.430(7) n
C25 C26 1.509(8) n

loop_
_geom_torsion_atom_site_label_1
_geom_torsion_atom_site_label_2
_geom_torsion_atom_site_label_3
_geom_torsion_atom_site_label_4
_geom_torsion
_geom_torsion_publ_flag
I1 I2 I3 K 124.7(3) n
C26 O1 C2 C3 -1.6(7) n
C26 O1 C2 C7 176.6(4) n
O1 C2 C3 C4 178.1(5) n
C7 C2 C3 C4 -0.1(8) n
C2 C3 C4 C5 0.0(8) n
C3 C4 C5 C6 0.3(8) n
C4 C5 C6 C7 -0.5(8) n
C5 C6 C7 O8 -178.7(5) n
C5 C6 C7 C2 0.4(7) n
O1 C2 C7 C6 -178.4(4) n
C3 C2 C7 C6 -0.1(7) n
O1 C2 C7 O8 0.7(6) n
C3 C2 C7 O8 179.0(4) n
C6 C7 O8 C9 3.9(7) n
C2 C7 O8 C9 -175.2(4) n
C7 O8 C9 C10 -177.7(4) n
O8 C9 C10 O11 -68.5(5) n
C9 C10 O11 C12 177.5(4) n
C10 O11 C12 C13 175.8(4) n
O11 C12 C13 O14 62.5(6) n
C12 C13 O14 C15 162.8(4) n
C13 O14 C15 C16 3.2(7) n
C13 O14 C15 C20 -175.4(4) n
O14 C15 C16 C17 -177.8(5) n
C20 C15 C16 C17 0.8(8) n
C15 C16 C17 C18 -0.9(8) n
C16 C17 C18 C19 -1.3(8) n
C17 C18 C19 C20 3.6(8) n
C18 C19 C20 O21 177.0(5) n
C18 C19 C20 C15 -3.6(8) n
O14 C15 C20 O21 -0.4(6) n
C16 C15 C20 O21 -179.1(5) n
O14 C15 C20 C19 -179.9(5) n
C16 C15 C20 C19 1.5(7) n
C19 C20 O21 C22 -11.0(7) n
C15 C20 O21 C22 169.6(4) n
C20 O21 C22 C23 -159.1(5) n
O21 C22 C23 O24 -59.8(6) n
C22 C23 O24 C25 -175.0(4) n
C23 O24 C25 C26 179.6(4) n
C2 O1 C26 C25 177.6(4) n
O24 C25 C26 O1 66.1(6) n
